data_2238120
loop_
_publ_author_name
'Koch, Niklas'
'Seichter, Wilhelm'
'Mazik, Monika'

_publ_section_title
;
 1,3,5-Tris(bromomethyl)-2,4,6-trimethoxybenzene
;
_journal_coeditor_code ZS2251
_journal_issue 5
_journal_name_full 'Acta Crystallographica Section E'
_journal_page_first o679
_journal_paper_doi 10.1107/S1600536813008441
_journal_volume 69
_journal_year 2013
_chemical_formula_iupac 'C12 H15 Br3 O3'
_chemical_formula_moiety 'C12 H15 Br3 O3'
_chemical_formula_sum 'C12 H15 Br3 O3'
_chemical_formula_weight 446.94
_chemical_melting_point 398
_chemical_name_systematic
;
1,3,5-Tris(bromomethyl)-2,4,6-trimethoxybenzene
;
_space_group_IT_number 2
_symmetry_cell_setting triclinic
_symmetry_space_group_name_Hall '-P 1'
_symmetry_space_group_name_H-M 'P -1'
_atom_sites_solution_hydrogens geom
_atom_sites_solution_primary direct
_atom_sites_solution_secondary difmap
_audit_creation_method SHELXL-97
_cell_angle_alpha 114.433(2)
_cell_angle_beta 92.903(2)
_cell_angle_gamma 97.510(2)
_cell_formula_units_Z 6
_cell_length_a 9.7508(5)
_cell_length_b 15.0974(7)
_cell_length_c 16.5500(7)
_cell_measurement_reflns_used 9450
_cell_measurement_temperature 100(2)
_cell_measurement_theta_max 29.24
_cell_measurement_theta_min 2.38
_cell_volume 2184.29(18)
_computing_cell_refinement 'SAINT (Bruker, 2008)'
_computing_data_collection 'APEX2 (Bruker, 2008)'
_computing_data_reduction 'SAINT (Bruker, 2008)'
_computing_molecular_graphics 'ORTEP-3 for Windows (Farrugia, 2012)'
_computing_publication_material 'SHELXTL (Sheldrick, 2008)'
_computing_structure_refinement 'SHELXL97 (Sheldrick, 2008)'
_computing_structure_solution 'SHELXS97 (Sheldrick, 2008)'
_diffrn_ambient_temperature 100(2)
_diffrn_measured_fraction_theta_full 0.996
_diffrn_measured_fraction_theta_max 0.996
_diffrn_measurement_device_type 'Bruker APEXII CCD area-detector'
_diffrn_measurement_method '\f and \w scans'
_diffrn_radiation_monochromator graphite
_diffrn_radiation_source 'fine-focus sealed tube'
_diffrn_radiation_type MoK\a
_diffrn_radiation_wavelength 0.71073
_diffrn_reflns_av_R_equivalents 0.0342
_diffrn_reflns_av_sigmaI/netI 0.0372
_diffrn_reflns_limit_h_max 13
_diffrn_reflns_limit_h_min -13
_diffrn_reflns_limit_k_max 20
_diffrn_reflns_limit_k_min -20
_diffrn_reflns_limit_l_max 21
_diffrn_reflns_limit_l_min -22
_diffrn_reflns_number 44729
_diffrn_reflns_theta_full 28.90
_diffrn_reflns_theta_max 28.90
_diffrn_reflns_theta_min 1.50
_exptl_absorpt_coefficient_mu 8.308
_exptl_absorpt_correction_T_max 0.2126
_exptl_absorpt_correction_T_min 0.0919
_exptl_absorpt_correction_type multi-scan
_exptl_absorpt_process_details '(SADABS; Bruker, 2008)'
_exptl_crystal_colour colourless
_exptl_crystal_density_diffrn 2.039
_exptl_crystal_density_method 'not measured'
_exptl_crystal_description block
_exptl_crystal_F_000 1296
_exptl_crystal_size_max 0.55
_exptl_crystal_size_mid 0.44
_exptl_crystal_size_min 0.27
_refine_diff_density_max 1.173
_refine_diff_density_min -1.104
_refine_ls_extinction_method none
_refine_ls_goodness_of_fit_ref 1.020
_refine_ls_hydrogen_treatment constr
_refine_ls_matrix_type full
_refine_ls_number_parameters 496
_refine_ls_number_reflns 11474
_refine_ls_number_restraints 0
_refine_ls_restrained_S_all 1.020
_refine_ls_R_factor_all 0.0439
_refine_ls_R_factor_gt 0.0300
_refine_ls_shift/su_max 0.000
_refine_ls_shift/su_mean 0.000
_refine_ls_structure_factor_coef Fsqd
_refine_ls_weighting_details 'calc w=1/[\s^2^(Fo^2^)+(0.0264P)^2^+3.7624P] where P=(Fo^2^+2Fc^2^)/3'
_refine_ls_weighting_scheme calc
_refine_ls_wR_factor_gt 0.0662
_refine_ls_wR_factor_ref 0.0698
_reflns_number_gt 9330
_reflns_number_total 11474
_reflns_threshold_expression I>2\s(I)
_cod_data_source_file zs2251.cif
_cod_data_source_block I
_cod_database_code 2238120
_cod_database_fobs_code 2238120

loop_
_symmetry_equiv_pos_as_xyz
'x, y, z'
'-x, -y, -z'

loop_
_atom_site_type_symbol
_atom_site_label
_atom_site_fract_x
_atom_site_fract_y
_atom_site_fract_z
_atom_site_U_iso_or_equiv
_atom_site_adp_type
_atom_site_calc_flag
_atom_site_refinement_flags
_atom_site_occupancy
_atom_site_symmetry_multiplicity
Br Br1 1.00621(3) 0.53065(2) 0.15704(2) 0.01897(7) Uani d . 1 1
Br Br2 0.37963(3) 0.50849(2) 0.298180(19) 0.02310(7) Uani d . 1 1
Br Br3 0.62290(4) 0.84512(2) 0.16701(2) 0.02290(7) Uani d . 1 1
O O1 0.6269(2) 0.39201(14) 0.14146(13) 0.0159(4) Uani d . 1 1
O O2 0.3537(2) 0.62713(15) 0.12679(13) 0.0175(4) Uani d . 1 1
O O3 0.8075(2) 0.62276(15) 0.03078(13) 0.0175(4) Uani d . 1 1
C C1 0.7213(3) 0.51009(19) 0.08885(16) 0.0117(5) Uani d . 1 1
C C2 0.6141(3) 0.47348(19) 0.12529(17) 0.0116(5) Uani d . 1 1
C C3 0.4904(3) 0.51168(19) 0.13990(17) 0.0114(5) Uani d . 1 1
C C4 0.4777(3) 0.5919(2) 0.12020(17) 0.0126(5) Uani d . 1 1
C C5 0.5847(3) 0.63304(19) 0.08661(17) 0.0119(5) Uani d . 1 1
C C6 0.7045(3) 0.5906(2) 0.07095(17) 0.0125(5) Uani d . 1 1
C C7 0.8445(3) 0.4616(2) 0.06466(18) 0.0149(6) Uani d . 1 1
H H7A 0.8692 0.4604 0.0070 0.018 Uiso calc R 1 1
H H7B 0.8217 0.3925 0.0569 0.018 Uiso calc R 1 1
C C8 0.7034(3) 0.4162(2) 0.22684(19) 0.0184(6) Uani d . 1 1
H H8A 0.7886 0.4629 0.2354 0.028 Uiso calc R 1 1
H H8B 0.7278 0.3560 0.2285 0.028 Uiso calc R 1 1
H H8C 0.6457 0.4461 0.2745 0.028 Uiso calc R 1 1
C C9 0.3726(3) 0.4622(2) 0.16750(18) 0.0158(6) Uani d . 1 1
H H9A 0.3728 0.3902 0.1399 0.019 Uiso calc R 1 1
H H9B 0.2841 0.4738 0.1445 0.019 Uiso calc R 1 1
C C10 0.3348(3) 0.6978(2) 0.2145(2) 0.0220(6) Uani d . 1 1
H H10A 0.3246 0.6650 0.2545 0.033 Uiso calc R 1 1
H H10B 0.2510 0.7260 0.2108 0.033 Uiso calc R 1 1
H H10C 0.4160 0.7506 0.2378 0.033 Uiso calc R 1 1
C C11 0.5653(3) 0.7161(2) 0.06288(18) 0.0170(6) Uani d . 1 1
H H11A 0.4661 0.7091 0.0414 0.020 Uiso calc R 1 1
H H11B 0.6211 0.7133 0.0138 0.020 Uiso calc R 1 1
C C12 0.9015(3) 0.7114(2) 0.0875(2) 0.0199(6) Uani d . 1 1
H H12A 0.8698 0.7681 0.0826 0.030 Uiso calc R 1 1
H H12B 0.9951 0.7066 0.0690 0.030 Uiso calc R 1 1
H H12C 0.9035 0.7200 0.1496 0.030 Uiso calc R 1 1
Br Br1A 0.49210(3) 0.04165(2) 0.135857(19) 0.01964(7) Uani d . 1 1
Br Br2A -0.15090(4) 0.16662(2) 0.10600(3) 0.03205(9) Uani d . 1 1
Br Br3A 0.30371(4) 0.42815(2) 0.51703(2) 0.02858(8) Uani d . 1 1
O O1A 0.2461(2) 0.19509(14) 0.06502(12) 0.0166(4) Uani d . 1 1
O O2A 0.0067(2) 0.31567(15) 0.32249(14) 0.0187(4) Uani d . 1 1
O O3A 0.4567(2) 0.22737(15) 0.34440(14) 0.0190(4) Uani d . 1 1
C C1A 0.3562(3) 0.21360(19) 0.20460(18) 0.0127(5) Uani d . 1 1
C C2A 0.2423(3) 0.22089(19) 0.15496(17) 0.0121(5) Uani d . 1 1
C C3A 0.1271(3) 0.25851(19) 0.19418(17) 0.0123(5) Uani d . 1 1
C C4A 0.1243(3) 0.28472(19) 0.28527(18) 0.0135(5) Uani d . 1 1
C C5A 0.2333(3) 0.27421(19) 0.33681(18) 0.0142(6) Uani d . 1 1
C C6A 0.3492(3) 0.24041(19) 0.29556(18) 0.0131(5) Uani d . 1 1
C C7A 0.4828(3) 0.1800(2) 0.1627(2) 0.0176(6) Uani d . 1 1
H H7A1 0.5665 0.2222 0.2035 0.021 Uiso calc R 1 1
H H7A2 0.4844 0.1886 0.1066 0.021 Uiso calc R 1 1
C C8A 0.1973(3) 0.0915(2) 0.01111(18) 0.0196(6) Uani d . 1 1
H H8A1 0.2501 0.0526 0.0322 0.029 Uiso calc R 1 1
H H8A2 0.2105 0.0756 -0.0514 0.029 Uiso calc R 1 1
H H8A3 0.0982 0.0757 0.0159 0.029 Uiso calc R 1 1
C C9A 0.0112(3) 0.2722(2) 0.14060(19) 0.0176(6) Uani d . 1 1
H H9A1 0.0453 0.2743 0.0860 0.021 Uiso calc R 1 1
H H9A2 -0.0180 0.3363 0.1758 0.021 Uiso calc R 1 1
C C10A 0.0133(4) 0.4206(2) 0.3641(2) 0.0234(7) Uani d . 1 1
H H10D 0.0850 0.4497 0.4157 0.035 Uiso calc R 1 1
H H10E -0.0772 0.4360 0.3840 0.035 Uiso calc R 1 1
H H10F 0.0364 0.4477 0.3210 0.035 Uiso calc R 1 1
C C11A 0.2225(3) 0.2920(2) 0.43150(18) 0.0185(6) Uani d . 1 1
H H11C 0.2709 0.2451 0.4449 0.022 Uiso calc R 1 1
H H11D 0.1232 0.2789 0.4395 0.022 Uiso calc R 1 1
C C12A 0.5650(3) 0.3111(2) 0.3896(2) 0.0247(7) Uani d . 1 1
H H12D 0.6494 0.2991 0.3598 0.037 Uiso calc R 1 1
H H12E 0.5845 0.3216 0.4518 0.037 Uiso calc R 1 1
H H12F 0.5348 0.3698 0.3879 0.037 Uiso calc R 1 1
Br Br1B -0.11391(3) 0.31688(2) 0.56329(2) 0.02455(7) Uani d . 1 1
Br Br2B 0.06858(4) -0.00924(3) 0.18891(2) 0.03241(9) Uani d . 1 1
Br Br3B 0.51099(3) 0.18450(2) 0.54894(2) 0.01948(7) Uani d . 1 1
O O1B -0.1658(2) 0.05465(17) 0.37834(16) 0.0261(5) Uani d . 1 1
O O2B 0.2856(2) -0.03484(15) 0.37591(14) 0.0199(5) Uani d . 1 1
O O3B 0.1524(2) 0.19733(15) 0.64356(12) 0.0183(4) Uani d . 1 1
C C1B -0.0038(3) 0.1345(2) 0.50967(18) 0.0134(5) Uani d . 1 1
C C2B -0.0329(3) 0.0707(2) 0.41889(19) 0.0147(6) Uani d . 1 1
C C3B 0.0642(3) 0.0156(2) 0.37157(18) 0.0144(6) Uani d . 1 1
C C4B 0.1936(3) 0.02553(19) 0.41748(17) 0.0114(5) Uani d . 1 1
C C5B 0.2266(3) 0.08767(19) 0.50829(17) 0.0109(5) Uani d . 1 1
C C6B 0.1270(3) 0.14209(19) 0.55285(17) 0.0113(5) Uani d . 1 1
C C7B -0.1125(3) 0.1851(2) 0.5607(2) 0.0206(6) Uani d . 1 1
H H7B1 -0.0971 0.1921 0.6228 0.025 Uiso calc R 1 1
H H7B2 -0.2048 0.1438 0.5338 0.025 Uiso calc R 1 1
C C8B -0.1914(4) 0.1133(3) 0.3320(2) 0.0293(8) Uani d . 1 1
H H8B1 -0.1553 0.1828 0.3706 0.044 Uiso calc R 1 1
H H8B2 -0.2919 0.1051 0.3159 0.044 Uiso calc R 1 1
H H8B3 -0.1447 0.0922 0.2777 0.044 Uiso calc R 1 1
C C9B 0.0257(4) -0.0599(2) 0.27820(19) 0.0217(7) Uani d . 1 1
H H9B1 -0.0753 -0.0855 0.2693 0.026 Uiso calc R 1 1
H H9B2 0.0761 -0.1156 0.2686 0.026 Uiso calc R 1 1
C C10B 0.3755(3) -0.0024(2) 0.3238(2) 0.0194(6) Uani d . 1 1
H H10G 0.3190 0.0055 0.2773 0.029 Uiso calc R 1 1
H H10H 0.4353 -0.0515 0.2958 0.029 Uiso calc R 1 1
H H10I 0.4335 0.0609 0.3626 0.029 Uiso calc R 1 1
C C11B 0.3590(3) 0.0895(2) 0.55699(19) 0.0152(6) Uani d . 1 1
H H11E 0.3846 0.0227 0.5317 0.018 Uiso calc R 1 1
H H11F 0.3465 0.1077 0.6206 0.018 Uiso calc R 1 1
C C12B 0.2247(3) 0.2960(2) 0.67127(19) 0.0209(6) Uani d . 1 1
H H12G 0.3122 0.2942 0.6444 0.031 Uiso calc R 1 1
H H12H 0.2448 0.3279 0.7365 0.031 Uiso calc R 1 1
H H12I 0.1665 0.3334 0.6518 0.031 Uiso calc R 1 1

loop_
_atom_site_aniso_label
_atom_site_aniso_U_11
_atom_site_aniso_U_22
_atom_site_aniso_U_33
_atom_site_aniso_U_12
_atom_site_aniso_U_13
_atom_site_aniso_U_23
Br1 0.00939(14) 0.02295(15) 0.02450(15) 0.00310(11) -0.00017(11) 0.01013(12)
Br2 0.02417(17) 0.02506(16) 0.01819(14) 0.00046(13) 0.00854(12) 0.00773(12)
Br3 0.03147(19) 0.01265(14) 0.02433(15) 0.00570(12) 0.01059(13) 0.00620(12)
O1 0.0178(11) 0.0117(9) 0.0171(10) 0.0015(8) -0.0034(8) 0.0060(8)
O2 0.0115(10) 0.0208(10) 0.0169(10) 0.0074(8) -0.0018(8) 0.0036(8)
O3 0.0198(11) 0.0181(10) 0.0131(9) -0.0012(8) 0.0051(8) 0.0062(8)
C1 0.0125(14) 0.0108(12) 0.0069(11) 0.0011(10) -0.0031(10) -0.0003(10)
C2 0.0117(14) 0.0109(12) 0.0092(12) 0.0011(10) -0.0023(10) 0.0021(10)
C3 0.0103(13) 0.0113(12) 0.0083(11) -0.0005(10) -0.0026(10) 0.0010(10)
C4 0.0102(14) 0.0156(13) 0.0080(11) 0.0029(11) -0.0022(10) 0.0012(10)
C5 0.0141(14) 0.0113(12) 0.0075(11) 0.0029(10) -0.0027(10) 0.0013(10)
C6 0.0132(14) 0.0143(13) 0.0066(11) 0.0003(11) -0.0007(10) 0.0020(10)
C7 0.0120(14) 0.0167(14) 0.0123(12) 0.0034(11) 0.0005(11) 0.0021(11)
C8 0.0199(16) 0.0198(15) 0.0185(14) 0.0040(12) -0.0001(12) 0.0112(12)
C9 0.0115(14) 0.0187(14) 0.0129(12) 0.0001(11) -0.0013(11) 0.0035(11)
C10 0.0176(16) 0.0213(15) 0.0224(15) 0.0057(13) 0.0048(13) 0.0038(12)
C11 0.0217(16) 0.0168(14) 0.0146(13) 0.0059(12) 0.0006(12) 0.0082(11)
C12 0.0196(16) 0.0169(14) 0.0225(15) 0.0004(12) 0.0047(13) 0.0083(12)
Br1A 0.02175(16) 0.01827(14) 0.02136(14) 0.00848(12) 0.00611(12) 0.00893(12)
Br2A 0.01615(17) 0.02113(16) 0.0444(2) 0.00290(13) -0.00690(14) 0.00098(14)
Br3A 0.0378(2) 0.02262(16) 0.01586(14) -0.00243(14) -0.00652(13) 0.00207(12)
O1A 0.0254(12) 0.0141(10) 0.0123(9) 0.0040(8) 0.0052(8) 0.0070(8)
O2A 0.0153(11) 0.0169(10) 0.0224(10) 0.0039(8) 0.0077(9) 0.0061(8)
O3A 0.0194(11) 0.0167(10) 0.0228(10) 0.0000(9) -0.0052(9) 0.0119(9)
C1A 0.0129(14) 0.0090(12) 0.0182(13) 0.0013(10) 0.0031(11) 0.0077(10)
C2A 0.0164(15) 0.0090(12) 0.0112(12) -0.0005(10) 0.0029(11) 0.0052(10)
C3A 0.0121(14) 0.0096(12) 0.0144(12) -0.0016(10) -0.0010(11) 0.0055(10)
C4A 0.0133(14) 0.0097(12) 0.0179(13) 0.0013(11) 0.0049(11) 0.0060(10)
C5A 0.0194(15) 0.0090(12) 0.0128(12) -0.0022(11) 0.0018(11) 0.0045(10)
C6A 0.0149(14) 0.0097(12) 0.0162(13) -0.0014(11) -0.0005(11) 0.0081(11)
C7A 0.0157(15) 0.0175(14) 0.0231(14) 0.0019(12) 0.0052(12) 0.0121(12)
C8A 0.0232(17) 0.0195(15) 0.0120(13) 0.0013(13) -0.0006(12) 0.0038(11)
C9A 0.0174(15) 0.0156(14) 0.0191(14) 0.0020(12) -0.0011(12) 0.0073(11)
C10A 0.0230(18) 0.0214(16) 0.0205(15) 0.0105(13) 0.0019(13) 0.0017(12)
C11A 0.0242(17) 0.0133(13) 0.0161(13) -0.0016(12) 0.0007(12) 0.0058(11)
C12A 0.0166(16) 0.0233(16) 0.0326(17) -0.0037(13) -0.0067(13) 0.0135(14)
Br1B 0.02098(17) 0.01649(14) 0.03671(17) 0.00742(12) 0.00790(14) 0.01007(13)
Br2B 0.0393(2) 0.03877(19) 0.01701(15) -0.01025(16) -0.00771(14) 0.01582(14)
Br3B 0.00936(14) 0.02310(15) 0.02693(15) -0.00075(11) -0.00188(11) 0.01300(12)
O1B 0.0120(11) 0.0310(12) 0.0411(13) -0.0071(9) -0.0111(10) 0.0258(11)
O2B 0.0269(12) 0.0170(10) 0.0243(11) 0.0126(9) 0.0171(9) 0.0129(9)
O3B 0.0257(12) 0.0177(10) 0.0100(9) 0.0003(9) 0.0035(8) 0.0053(8)
C1B 0.0100(14) 0.0147(13) 0.0210(13) 0.0033(11) 0.0060(11) 0.0122(11)
C2B 0.0080(13) 0.0159(13) 0.0226(14) -0.0051(11) -0.0049(11) 0.0132(12)
C3B 0.0177(15) 0.0120(13) 0.0138(12) -0.0024(11) -0.0015(11) 0.0076(11)
C4B 0.0138(14) 0.0100(12) 0.0138(12) 0.0031(10) 0.0057(11) 0.0076(10)
C5B 0.0090(13) 0.0123(12) 0.0141(12) 0.0005(10) 0.0029(10) 0.0084(10)
C6B 0.0134(14) 0.0110(12) 0.0102(12) 0.0002(10) 0.0028(10) 0.0054(10)
C7B 0.0159(16) 0.0193(15) 0.0349(17) 0.0088(12) 0.0109(13) 0.0172(13)
C8B 0.0264(19) 0.0271(17) 0.0370(19) 0.0033(14) -0.0135(15) 0.0185(15)
C9B 0.0324(19) 0.0172(14) 0.0141(13) -0.0042(13) -0.0025(13) 0.0082(12)
C10B 0.0194(16) 0.0219(15) 0.0196(14) 0.0071(12) 0.0093(12) 0.0098(12)
C11B 0.0094(14) 0.0196(14) 0.0203(14) 0.0007(11) 0.0004(11) 0.0128(12)
C12B 0.0219(17) 0.0184(15) 0.0141(13) -0.0004(12) -0.0008(12) 0.0002(11)

loop_
_atom_type_symbol
_atom_type_description
_atom_type_scat_dispersion_real
_atom_type_scat_dispersion_imag
_atom_type_scat_source
C C 0.0033 0.0016 'International Tables Vol C Tables 4.2.6.8 and 6.1.1.4'
H H 0.0000 0.0000 'International Tables Vol C Tables 4.2.6.8 and 6.1.1.4'
O O 0.0106 0.0060 'International Tables Vol C Tables 4.2.6.8 and 6.1.1.4'
Br Br -0.2901 2.4595 'International Tables Vol C Tables 4.2.6.8 and 6.1.1.4'

loop_
_geom_angle_atom_site_label_1
_geom_angle_atom_site_label_2
_geom_angle_atom_site_label_3
_geom_angle
C2 O1 C8 113.5(2)
C4 O2 C10 115.5(2)
C6 O3 C12 116.2(2)
C6 C1 C2 117.8(3)
C6 C1 C7 120.7(2)
C2 C1 C7 121.4(2)
O1 C2 C3 118.7(2)
O1 C2 C1 118.8(2)
C3 C2 C1 122.3(2)
C2 C3 C4 117.8(2)
C2 C3 C9 120.3(2)
C4 C3 C9 121.6(3)
O2 C4 C3 119.9(2)
O2 C4 C5 118.3(2)
C3 C4 C5 121.6(3)
C6 C5 C4 118.4(2)
C6 C5 C11 121.3(2)
C4 C5 C11 120.2(3)
O3 C6 C5 120.6(2)
O3 C6 C1 117.2(2)
C5 C6 C1 122.0(2)
C1 C7 Br1 111.74(18)
C1 C7 H7A 109.3
Br1 C7 H7A 109.3
C1 C7 H7B 109.3
Br1 C7 H7B 109.3
H7A C7 H7B 107.9
O1 C8 H8A 109.5
O1 C8 H8B 109.5
H8A C8 H8B 109.5
O1 C8 H8C 109.5
H8A C8 H8C 109.5
H8B C8 H8C 109.5
C3 C9 Br2 113.33(19)
C3 C9 H9A 108.9
Br2 C9 H9A 108.9
C3 C9 H9B 108.9
Br2 C9 H9B 108.9
H9A C9 H9B 107.7
O2 C10 H10A 109.5
O2 C10 H10B 109.5
H10A C10 H10B 109.5
O2 C10 H10C 109.5
H10A C10 H10C 109.5
H10B C10 H10C 109.5
C5 C11 Br3 111.17(18)
C5 C11 H11A 109.4
Br3 C11 H11A 109.4
C5 C11 H11B 109.4
Br3 C11 H11B 109.4
H11A C11 H11B 108.0
O3 C12 H12A 109.5
O3 C12 H12B 109.5
H12A C12 H12B 109.5
O3 C12 H12C 109.5
H12A C12 H12C 109.5
H12B C12 H12C 109.5
C6A O3A C12A 116.2(2)
C4A O2A C10A 114.8(2)
C2A O1A C8A 112.6(2)
C2A C1A C6A 117.8(3)
C2A C1A C7A 121.3(2)
C6A C1A C7A 120.9(3)
O3A C6A C5A 119.3(2)
O3A C6A C1A 118.6(3)
C5A C6A C1A 122.0(3)
C6A C5A C4A 118.1(2)
C6A C5A C11A 120.7(3)
C4A C5A C11A 121.0(3)
O2A C4A C3A 118.1(3)
O2A C4A C5A 120.2(2)
C3A C4A C5A 121.6(3)
C2A C3A C4A 118.3(3)
C2A C3A C9A 120.9(2)
C4A C3A C9A 120.8(3)
O1A C2A C1A 119.2(2)
O1A C2A C3A 118.6(2)
C1A C2A C3A 122.1(2)
C1A C7A Br1A 113.43(18)
C1A C7A H7A1 108.9
Br1A C7A H7A1 108.9
C1A C7A H7A2 108.9
Br1A C7A H7A2 108.9
H7A1 C7A H7A2 107.7
O3A C12A H12D 109.5
O3A C12A H12E 109.5
H12D C12A H12E 109.5
O3A C12A H12F 109.5
H12D C12A H12F 109.5
H12E C12A H12F 109.5
C5A C11A Br3A 112.86(18)
C5A C11A H11C 109.0
Br3A C11A H11C 109.0
C5A C11A H11D 109.0
Br3A C11A H11D 109.0
H11C C11A H11D 107.8
O2A C10A H10D 109.5
O2A C10A H10E 109.5
H10D C10A H10E 109.5
O2A C10A H10F 109.5
H10D C10A H10F 109.5
H10E C10A H10F 109.5
C3A C9A Br2A 112.80(19)
C3A C9A H9A1 109.0
Br2A C9A H9A1 109.0
C3A C9A H9A2 109.0
Br2A C9A H9A2 109.0
H9A1 C9A H9A2 107.8
O1A C8A H8A1 109.5
O1A C8A H8A2 109.5
H8A1 C8A H8A2 109.5
O1A C8A H8A3 109.5
H8A1 C8A H8A3 109.5
H8A2 C8A H8A3 109.5
C2B O1B C8B 116.6(2)
C4B O2B C10B 116.1(2)
C6B O3B C12B 115.2(2)
C6B C1B C2B 118.0(3)
C6B C1B C7B 120.6(3)
C2B C1B C7B 121.1(3)
O1B C2B C3B 119.4(3)
O1B C2B C1B 118.3(3)
C3B C2B C1B 121.9(3)
C2B C3B C4B 118.1(2)
C2B C3B C9B 120.9(3)
C4B C3B C9B 120.6(3)
O2B C4B C5B 118.0(2)
O2B C4B C3B 119.7(2)
C5B C4B C3B 121.9(3)
C6B C5B C4B 118.1(3)
C6B C5B C11B 121.1(2)
C4B C5B C11B 120.7(2)
O3B C6B C5B 119.1(2)
O3B C6B C1B 118.6(2)
C5B C6B C1B 122.0(2)
C1B C7B Br1B 113.00(19)
C1B C7B H7B1 109.0
Br1B C7B H7B1 109.0
C1B C7B H7B2 109.0
Br1B C7B H7B2 109.0
H7B1 C7B H7B2 107.8
O1B C8B H8B1 109.5
O1B C8B H8B2 109.5
H8B1 C8B H8B2 109.5
O1B C8B H8B3 109.5
H8B1 C8B H8B3 109.5
H8B2 C8B H8B3 109.5
C3B C9B Br2B 113.29(19)
C3B C9B H9B1 108.9
Br2B C9B H9B1 108.9
C3B C9B H9B2 108.9
Br2B C9B H9B2 108.9
H9B1 C9B H9B2 107.7
O2B C10B H10G 109.5
O2B C10B H10H 109.5
H10G C10B H10H 109.5
O2B C10B H10I 109.5
H10G C10B H10I 109.5
H10H C10B H10I 109.5
C5B C11B Br3B 111.49(18)
C5B C11B H11E 109.3
Br3B C11B H11E 109.3
C5B C11B H11F 109.3
Br3B C11B H11F 109.3
H11E C11B H11F 108.0
O3B C12B H12G 109.5
O3B C12B H12H 109.5
H12G C12B H12H 109.5
O3B C12B H12I 109.5
H12G C12B H12I 109.5
H12H C12B H12I 109.5

loop_
_geom_bond_atom_site_label_1
_geom_bond_atom_site_label_2
_geom_bond_distance
Br1 C7 1.979(3)
Br2 C9 1.973(3)
Br3 C11 1.980(3)
O1 C2 1.382(3)
O1 C8 1.443(3)
O2 C4 1.374(3)
O2 C10 1.441(3)
O3 C6 1.376(3)
O3 C12 1.437(4)
C1 C6 1.393(4)
C1 C2 1.397(4)
C1 C7 1.475(4)
C2 C3 1.393(4)
C3 C4 1.397(4)
C3 C9 1.483(4)
C4 C5 1.399(4)
C5 C6 1.390(4)
C5 C11 1.491(4)
C7 H7A 0.9900
C7 H7B 0.9900
C8 H8A 0.9800
C8 H8B 0.9800
C8 H8C 0.9800
C9 H9A 0.9900
C9 H9B 0.9900
C10 H10A 0.9800
C10 H10B 0.9800
C10 H10C 0.9800
C11 H11A 0.9900
C11 H11B 0.9900
C12 H12A 0.9800
C12 H12B 0.9800
C12 H12C 0.9800
Br1A C7A 1.963(3)
Br3A C11A 1.977(3)
Br2A C9A 1.965(3)
O3A C6A 1.375(3)
O3A C12A 1.435(4)
O2A C4A 1.373(3)
O2A C10A 1.433(4)
O1A C2A 1.378(3)
O1A C8A 1.441(3)
C1A C2A 1.391(4)
C1A C6A 1.396(4)
C1A C7A 1.490(4)
C6A C5A 1.394(4)
C5A C4A 1.395(4)
C5A C11A 1.488(4)
C4A C3A 1.394(4)
C3A C2A 1.394(4)
C3A C9A 1.488(4)
C7A H7A1 0.9900
C7A H7A2 0.9900
C8A H8A1 0.9800
C8A H8A2 0.9800
C8A H8A3 0.9800
C9A H9A1 0.9900
C9A H9A2 0.9900
C10A H10D 0.9800
C10A H10E 0.9800
C10A H10F 0.9800
C11A H11C 0.9900
C11A H11D 0.9900
C12A H12D 0.9800
C12A H12E 0.9800
C12A H12F 0.9800
Br1B C7B 1.974(3)
Br2B C9B 1.964(3)
Br3B C11B 1.973(3)
O1B C2B 1.373(3)
O1B C8B 1.425(4)
O2B C4B 1.366(3)
O2B C10B 1.437(3)
O3B C6B 1.372(3)
O3B C12B 1.433(4)
C1B C6B 1.397(4)
C1B C2B 1.398(4)
C1B C7B 1.480(4)
C2B C3B 1.394(4)
C3B C4B 1.397(4)
C3B C9B 1.483(4)
C4B C5B 1.396(4)
C5B C6B 1.394(4)
C5B C11B 1.478(4)
C7B H7B1 0.9900
C7B H7B2 0.9900
C8B H8B1 0.9800
C8B H8B2 0.9800
C8B H8B3 0.9800
C9B H9B1 0.9900
C9B H9B2 0.9900
C10B H10G 0.9800
C10B H10H 0.9800
C10B H10I 0.9800
C11B H11E 0.9900
C11B H11F 0.9900
C12B H12G 0.9800
C12B H12H 0.9800
C12B H12I 0.9800

loop_
_geom_hbond_atom_site_label_D
_geom_hbond_atom_site_label_H
_geom_hbond_atom_site_label_A
_geom_hbond_site_symmetry_A
_geom_hbond_distance_DH
_geom_hbond_distance_HA
_geom_hbond_distance_DA
_geom_hbond_angle_DHA
_geom_hbond_publ_flag
C8A H8A1 Br1A 1_555 0.98 2.91 3.787(3) 149.5 y
C8 H8A Br1 1_555 0.98 2.84 3.702(3) 147.8 y
C8 H8C Br2 1_555 0.98 2.86 3.670(3) 140.0 y
C7B H7B2 Br3B 1_455 0.99 2.92 3.665(3) 133.0 y
C10 H10A Br2 1_555 0.98 2.85 3.717(3) 148.7 y
C10 H10C Br3 1_555 0.98 2.89 3.673(3) 137.5 y
C10A H10D Br3A 1_555 0.98 2.78 3.659(4) 149.4 y
C10B H10G Br2B 1_555 0.98 2.72 3.606(3) 151.2 y
C10B H10I Br3B 1_555 0.98 2.86 3.663(3) 139.5 y
C11 H11B O1A 2_665 0.99 2.55 3.429(4) 148.3 y
C8B H8B3 Br2B 1_555 0.98 2.85 3.697(4) 145.5 y
C12B H12G Br3B 1_555 0.98 2.83 3.702(3) 149.4 y

loop_
_geom_torsion_atom_site_label_1
_geom_torsion_atom_site_label_2
_geom_torsion_atom_site_label_3
_geom_torsion_atom_site_label_4
_geom_torsion
C8 O1 C2 C3 -99.1(3)
C8 O1 C2 C1 85.4(3)
C6 C1 C2 O1 178.4(2)
C7 C1 C2 O1 2.1(4)
C6 C1 C2 C3 3.1(4)
C7 C1 C2 C3 -173.1(2)
O1 C2 C3 C4 -177.8(2)
C1 C2 C3 C4 -2.6(4)
O1 C2 C3 C9 -3.3(4)
C1 C2 C3 C9 172.0(2)
C10 O2 C4 C3 85.7(3)
C10 O2 C4 C5 -99.5(3)
C2 C3 C4 O2 174.9(2)
C9 C3 C4 O2 0.4(4)
C2 C3 C4 C5 0.2(4)
C9 C3 C4 C5 -174.3(2)
O2 C4 C5 C6 -173.3(2)
C3 C4 C5 C6 1.5(4)
O2 C4 C5 C11 2.8(4)
C3 C4 C5 C11 177.6(2)
C12 O3 C6 C5 80.3(3)
C12 O3 C6 C1 -104.2(3)
C4 C5 C6 O3 174.3(2)
C11 C5 C6 O3 -1.7(4)
C4 C5 C6 C1 -0.9(4)
C11 C5 C6 C1 -176.9(2)
C2 C1 C6 O3 -176.7(2)
C7 C1 C6 O3 -0.5(4)
C2 C1 C6 C5 -1.3(4)
C7 C1 C6 C5 174.9(2)
C6 C1 C7 Br1 83.6(3)
C2 C1 C7 Br1 -100.3(3)
C2 C3 C9 Br2 88.5(3)
C4 C3 C9 Br2 -97.1(3)
C6 C5 C11 Br3 -95.2(3)
C4 C5 C11 Br3 88.8(3)
C12A O3A C6A C5A -89.9(3)
C12A O3A C6A C1A 93.9(3)
C2A C1A C6A O3A 175.7(2)
C7A C1A C6A O3A -5.4(4)
C2A C1A C6A C5A -0.4(4)
C7A C1A C6A C5A 178.6(2)
O3A C6A C5A C4A -178.6(2)
C1A C6A C5A C4A -2.5(4)
O3A C6A C5A C11A -2.6(4)
C1A C6A C5A C11A 173.4(2)
C10A O2A C4A C3A -95.9(3)
C10A O2A C4A C5A 88.1(3)
C6A C5A C4A O2A 178.6(2)
C11A C5A C4A O2A 2.6(4)
C6A C5A C4A C3A 2.7(4)
C11A C5A C4A C3A -173.3(2)
O2A C4A C3A C2A -175.8(2)
C5A C4A C3A C2A 0.1(4)
O2A C4A C3A C9A 5.3(4)
C5A C4A C3A C9A -178.7(2)
C8A O1A C2A C1A 87.6(3)
C8A O1A C2A C3A -95.8(3)
C6A C1A C2A O1A 179.9(2)
C7A C1A C2A O1A 0.9(4)
C6A C1A C2A C3A 3.4(4)
C7A C1A C2A C3A -175.6(2)
C4A C3A C2A O1A -179.8(2)
C9A C3A C2A O1A -1.0(4)
C4A C3A C2A C1A -3.3(4)
C9A C3A C2A C1A 175.6(2)
C2A C1A C7A Br1A -101.2(3)
C6A C1A C7A Br1A 79.8(3)
C6A C5A C11A Br3A 90.0(3)
C4A C5A C11A Br3A -94.2(3)
C2A C3A C9A Br2A 101.2(3)
C4A C3A C9A Br2A -80.0(3)
C8B O1B C2B C3B -90.8(3)
C8B O1B C2B C1B 95.9(3)
C6B C1B C2B O1B 173.1(2)
C7B C1B C2B O1B -1.0(4)
C6B C1B C2B C3B -0.1(4)
C7B C1B C2B C3B -174.2(2)
O1B C2B C3B C4B -173.0(2)
C1B C2B C3B C4B 0.1(4)
O1B C2B C3B C9B -0.1(4)
C1B C2B C3B C9B 173.0(2)
C10B O2B C4B C5B -100.6(3)
C10B O2B C4B C3B 86.7(3)
C2B C3B C4B O2B 173.0(2)
C9B C3B C4B O2B 0.1(4)
C2B C3B C4B C5B 0.5(4)
C9B C3B C4B C5B -172.4(2)
O2B C4B C5B C6B -173.8(2)
C3B C4B C5B C6B -1.1(4)
O2B C4B C5B C11B 1.5(4)
C3B C4B C5B C11B 174.1(2)
C12B O3B C6B C5B 88.6(3)
C12B O3B C6B C1B -97.7(3)
C4B C5B C6B O3B 174.6(2)
C11B C5B C6B O3B -0.6(4)
C4B C5B C6B C1B 1.2(4)
C11B C5B C6B C1B -174.1(2)
C2B C1B C6B O3B -174.0(2)
C7B C1B C6B O3B 0.1(4)
C2B C1B C6B C5B -0.6(4)
C7B C1B C6B C5B 173.6(2)
C6B C1B C7B Br1B 93.5(3)
C2B C1B C7B Br1B -92.5(3)
C2B C3B C9B Br2B 93.7(3)
C4B C3B C9B Br2B -93.5(3)
C6B C5B C11B Br3B -97.1(3)
C4B C5B C11B Br3B 87.8(3)
